data_4327865
loop_
_publ_author_name
'Lisa Br\"uckmann'
'Wieland Tyrra'
'Stefan Stucky'
'Sanjay Mathur'

_publ_section_title
;
 Novel Air-Stable and Volatile Bis(pyridylalkenolato)palladium(II) and
 -platinum(II) Derivatives
;
_journal_name_full 'Inorganic Chemistry'
_journal_page_first 536
_journal_page_last 542
_journal_paper_doi 10.1021/ic201996r
_journal_volume 51
_journal_year 2012
_chemical_formula_moiety 'C20 H10 F14 N2 O2 Pd'
_chemical_formula_sum 'C20 H10 F14 N2 O2 Pd'
_chemical_formula_weight 682.70
_chemical_name_systematic
;
 ?
;
_space_group_IT_number 14
_symmetry_cell_setting monoclinic
_symmetry_space_group_name_Hall '-P 2ybc'
_symmetry_space_group_name_H-M 'P 1 21/c 1'
_atom_sites_solution_hydrogens geom
_atom_sites_solution_primary direct
_atom_sites_solution_secondary difmap
_audit_creation_method SHELXL-97
_cell_angle_alpha 90.00
_cell_angle_beta 116.47(2)
_cell_angle_gamma 90.00
_cell_formula_units_Z 2
_cell_length_a 14.295(3)
_cell_length_b 5.7769(6)
_cell_length_c 14.940(3)
_cell_measurement_reflns_used 10712
_cell_measurement_temperature 293(2)
_cell_measurement_theta_max 28.20
_cell_measurement_theta_min 0.920
_cell_volume 1104.4(4)
_computing_cell_refinement 'X-Area (Stoe & Cie, 2001)'
_computing_data_collection 'X-Area (Stoe & Cie, 2001)'
_computing_data_reduction 'X-Area (Stoe & Cie, 2001)'
_computing_structure_refinement 'SHELXL-97 (Sheldrick, 1997)'
_computing_structure_solution 'SHELXS-97 (Sheldrick, 1990)'
_diffrn_ambient_temperature 293(2)
_diffrn_measured_fraction_theta_full 0.920
_diffrn_measured_fraction_theta_max 0.920
_diffrn_measurement_device_type 'Stoe IPDS I'
_diffrn_measurement_method '\f scans'
_diffrn_radiation_monochromator graphite
_diffrn_radiation_source 'fine-focus sealed tube'
_diffrn_radiation_type MoK\a
_diffrn_radiation_wavelength 0.71073
_diffrn_reflns_av_R_equivalents 0.1290
_diffrn_reflns_av_sigmaI/netI 0.1488
_diffrn_reflns_limit_h_max 18
_diffrn_reflns_limit_h_min -17
_diffrn_reflns_limit_k_max 6
_diffrn_reflns_limit_k_min -6
_diffrn_reflns_limit_l_max 19
_diffrn_reflns_limit_l_min -19
_diffrn_reflns_number 10141
_diffrn_reflns_theta_full 28.20
_diffrn_reflns_theta_max 28.20
_diffrn_reflns_theta_min 2.74
_exptl_absorpt_coefficient_mu 0.982
_exptl_absorpt_correction_T_max 0.9515
_exptl_absorpt_correction_T_min 0.7710
_exptl_absorpt_correction_type numerical
_exptl_absorpt_process_details
;
The absorption correction (X-RED; Stoe & Cie, 2001)
was performed after optimizing the crystal shape
using X-SHAPE (Stoe & Cie, 1999).
;
_exptl_crystal_colour orange
_exptl_crystal_density_diffrn 2.053
_exptl_crystal_description needle
_exptl_crystal_F_000 664
_exptl_crystal_size_max 0.18
_exptl_crystal_size_mid 0.14
_exptl_crystal_size_min 0.04
_refine_diff_density_max 1.073
_refine_diff_density_min -1.551
_refine_diff_density_rms 0.135
_refine_ls_extinction_method none
_refine_ls_goodness_of_fit_ref 0.814
_refine_ls_hydrogen_treatment constr
_refine_ls_matrix_type full
_refine_ls_number_parameters 178
_refine_ls_number_reflns 2504
_refine_ls_number_restraints 0
_refine_ls_restrained_S_all 0.814
_refine_ls_R_factor_all 0.1250
_refine_ls_R_factor_gt 0.0472
_refine_ls_shift/su_max 0.001
_refine_ls_shift/su_mean 0.000
_refine_ls_structure_factor_coef Fsqd
_refine_ls_weighting_details 'calc w=1/[\s^2^(Fo^2^)+(0.0539P)^2^+0.0000P] where P=(Fo^2^+2Fc^2^)/3'
_refine_ls_weighting_scheme calc
_refine_ls_wR_factor_gt 0.1010
_refine_ls_wR_factor_ref 0.1203
_reflns_number_gt 1177
_reflns_number_total 2504
_reflns_threshold_expression >2sigma(I)
_cod_data_source_file ic201996r_si_002_5.cif
_cod_data_source_block C20H10F14N2O2Pd
_cod_original_cell_volume 1104.4(3)
_cod_database_code 4327865

loop_
_symmetry_equiv_pos_as_xyz
'x, y, z'
'-x, y+1/2, -z+1/2'
'-x, -y, -z'
'x, -y-1/2, z-1/2'

loop_
_atom_site_label
_atom_site_type_symbol
_atom_site_fract_x
_atom_site_fract_y
_atom_site_fract_z
_atom_site_U_iso_or_equiv
_atom_site_adp_type
_atom_site_occupancy
_atom_site_symmetry_multiplicity
_atom_site_calc_flag
_atom_site_refinement_flags
Pd1 Pd 0.0000 0.5000 0.0000 0.0307(2) Uani 1 2 d S
F1 F 0.3208(3) 0.2557(10) 0.1843(3) 0.0731(15) Uani 1 1 d .
F2 F 0.3085(3) -0.0640(8) 0.1074(4) 0.0666(16) Uani 1 1 d .
F3 F 0.3462(4) 0.4789(13) 0.0332(6) 0.124(3) Uani 1 1 d .
F4 F 0.3362(3) 0.1594(13) -0.0375(4) 0.099(2) Uani 1 1 d .
O1 O 0.1484(3) 0.4195(8) 0.0420(3) 0.0450(13) Uani 1 1 d .
N1 N -0.0490(3) 0.2666(10) -0.1131(4) 0.0352(13) Uani 1 1 d .
C1 C -0.1439(5) 0.2890(14) -0.1903(5) 0.0431(17) Uani 1 1 d .
H1 H -0.1824 0.4203 -0.1923 0.052 Uiso 1 1 calc R
C2 C -0.1880(5) 0.1329(15) -0.2661(5) 0.0502(19) Uani 1 1 d .
H2 H -0.2541 0.1589 -0.3181 0.060 Uiso 1 1 calc R
C3 C -0.1326(5) -0.0651(12) -0.2643(5) 0.047(2) Uani 1 1 d .
H3 H -0.1616 -0.1781 -0.3134 0.057 Uiso 1 1 calc R
C4 C -0.0333(5) -0.0901(12) -0.1878(5) 0.0436(18) Uani 1 1 d .
H4 H 0.0058 -0.2200 -0.1864 0.052 Uiso 1 1 calc R
C5 C 0.0102(5) 0.0773(10) -0.1118(5) 0.0328(16) Uani 1 1 d .
C6 C 0.1163(5) 0.0533(11) -0.0376(5) 0.0371(19) Uani 1 1 d .
H6 H 0.1476 -0.0894 -0.0347 0.044 Uiso 1 1 calc R
C7 C 0.1755(4) 0.2133(12) 0.0281(5) 0.0363(15) Uani 1 1 d .
C8 C 0.2897(5) 0.1653(14) 0.0929(5) 0.0423(19) Uani 1 1 d .
C9 C 0.3636(5) 0.2565(16) 0.0516(6) 0.053(2) Uani 1 1 d .
C10 C 0.4775(6) 0.225(2) 0.1114(7) 0.072(3) Uani 1 1 d .
F5 F 0.5021(4) 0.0081(17) 0.1241(5) 0.133(3) Uani 1 1 d .
F6 F 0.5306(4) 0.2987(14) 0.0652(5) 0.127(3) Uani 1 1 d .
F7 F 0.5154(5) 0.296(2) 0.1994(6) 0.197(5) Uani 1 1 d .

loop_
_atom_site_aniso_label
_atom_site_aniso_U_11
_atom_site_aniso_U_22
_atom_site_aniso_U_33
_atom_site_aniso_U_23
_atom_site_aniso_U_13
_atom_site_aniso_U_12
Pd1 0.0262(3) 0.0321(4) 0.0371(3) -0.0030(5) 0.0170(2) 0.0004(5)
F1 0.048(2) 0.118(5) 0.049(3) -0.015(3) 0.017(2) 0.013(3)
F2 0.049(2) 0.054(5) 0.086(3) 0.019(2) 0.021(2) 0.016(2)
F3 0.089(3) 0.074(5) 0.251(8) 0.061(6) 0.113(4) 0.021(4)
F4 0.056(3) 0.191(7) 0.059(3) 0.000(4) 0.033(2) 0.010(3)
O1 0.033(2) 0.041(4) 0.062(3) -0.012(2) 0.023(2) 0.0013(18)
N1 0.026(3) 0.044(4) 0.037(3) -0.001(2) 0.015(2) -0.005(2)
C1 0.031(3) 0.057(5) 0.040(4) -0.005(3) 0.015(3) 0.004(3)
C2 0.032(4) 0.071(6) 0.046(4) -0.015(4) 0.016(3) -0.003(4)
C3 0.046(4) 0.055(7) 0.045(4) -0.019(3) 0.024(3) -0.013(3)
C4 0.049(4) 0.041(5) 0.052(4) -0.010(3) 0.033(4) -0.005(3)
C5 0.040(3) 0.027(5) 0.040(4) -0.003(3) 0.025(3) -0.004(2)
C6 0.037(3) 0.031(6) 0.048(4) 0.002(3) 0.023(3) 0.006(3)
C7 0.034(3) 0.037(5) 0.044(4) 0.003(3) 0.023(3) 0.006(3)
C8 0.039(4) 0.048(6) 0.040(4) 0.001(4) 0.017(3) 0.004(3)
C9 0.035(4) 0.057(6) 0.070(6) 0.007(4) 0.027(4) 0.008(3)
C10 0.045(5) 0.102(9) 0.071(6) -0.009(6) 0.027(5) 0.009(5)
F5 0.063(3) 0.170(7) 0.169(6) 0.067(7) 0.055(4) 0.040(5)
F6 0.062(3) 0.166(7) 0.174(6) 0.055(5) 0.072(4) 0.013(4)
F7 0.054(3) 0.383(15) 0.141(6) -0.140(8) 0.032(4) -0.040(5)

loop_
_atom_type_symbol
_atom_type_description
_atom_type_scat_dispersion_real
_atom_type_scat_dispersion_imag
_atom_type_scat_source
C C 0.0033 0.0016 'International Tables Vol C Tables 4.2.6.8 and 6.1.1.4'
H H 0.0000 0.0000 'International Tables Vol C Tables 4.2.6.8 and 6.1.1.4'
F F 0.0171 0.0103 'International Tables Vol C Tables 4.2.6.8 and 6.1.1.4'
N N 0.0061 0.0033 'International Tables Vol C Tables 4.2.6.8 and 6.1.1.4'
O O 0.0106 0.0060 'International Tables Vol C Tables 4.2.6.8 and 6.1.1.4'
Pd Pd -0.9988 1.0072 'International Tables Vol C Tables 4.2.6.8 and 6.1.1.4'

loop_
_geom_angle_atom_site_label_1
_geom_angle_atom_site_label_2
_geom_angle_atom_site_label_3
_geom_angle
_geom_angle_site_symmetry_1
_geom_angle_site_symmetry_3
O1 Pd1 O1 180.0(3) . 3_565
O1 Pd1 N1 88.19(18) . 3_565
O1 Pd1 N1 91.81(18) 3_565 3_565
O1 Pd1 N1 91.81(18) . .
O1 Pd1 N1 88.19(18) 3_565 .
N1 Pd1 N1 180.0(2) 3_565 .
C7 O1 Pd1 121.3(4) . .
C1 N1 C5 118.0(6) . .
C1 N1 Pd1 119.7(5) . .
C5 N1 Pd1 122.3(4) . .
N1 C1 C2 124.6(7) . .
N1 C1 H1 117.7 . .
C2 C1 H1 117.7 . .
C1 C2 C3 118.8(7) . .
C1 C2 H2 120.6 . .
C3 C2 H2 120.6 . .
C4 C3 C2 118.1(6) . .
C4 C3 H3 120.9 . .
C2 C3 H3 120.9 . .
C3 C4 C5 121.3(6) . .
C3 C4 H4 119.4 . .
C5 C4 H4 119.4 . .
N1 C5 C4 119.0(6) . .
N1 C5 C6 121.4(5) . .
C4 C5 C6 119.5(6) . .
C7 C6 C5 127.3(6) . .
C7 C6 H6 116.4 . .
C5 C6 H6 116.4 . .
O1 C7 C6 127.9(6) . .
O1 C7 C8 112.4(6) . .
C6 C7 C8 119.6(6) . .
F1 C8 F2 105.5(6) . .
F1 C8 C7 110.8(6) . .
F2 C8 C7 111.4(6) . .
F1 C8 C9 107.6(6) . .
F2 C8 C9 106.1(6) . .
C7 C8 C9 114.9(6) . .
F3 C9 F4 105.0(8) . .
F3 C9 C10 107.4(8) . .
F4 C9 C10 107.9(6) . .
F3 C9 C8 108.6(6) . .
F4 C9 C8 108.0(7) . .
C10 C9 C8 119.0(7) . .
F5 C10 F6 102.0(8) . .
F5 C10 F7 101.6(10) . .
F6 C10 F7 111.7(9) . .
F5 C10 C9 111.1(8) . .
F6 C10 C9 112.6(8) . .
F7 C10 C9 116.3(8) . .

loop_
_geom_bond_atom_site_label_1
_geom_bond_atom_site_label_2
_geom_bond_distance
_geom_bond_site_symmetry_2
Pd1 O1 1.980(4) .
Pd1 O1 1.980(4) 3_565
Pd1 N1 2.027(5) 3_565
Pd1 N1 2.027(5) .
F1 C8 1.339(8) .
F2 C8 1.350(9) .
F3 C9 1.314(10) .
F4 C9 1.333(9) .
O1 C7 1.298(8) .
N1 C1 1.338(7) .
N1 C5 1.378(8) .
C1 C2 1.363(10) .
C1 H1 0.9300 .
C2 C3 1.385(10) .
C2 H2 0.9300 .
C3 C4 1.377(9) .
C3 H3 0.9300 .
C4 C5 1.408(8) .
C4 H4 0.9300 .
C5 C6 1.431(8) .
C6 C7 1.339(9) .
C6 H6 0.9300 .
C7 C8 1.507(9) .
C8 C9 1.534(10) .
C9 C10 1.478(10) .
C10 F5 1.295(13) .
C10 F6 1.305(10) .
C10 F7 1.246(10) .

loop_
_geom_torsion_atom_site_label_1
_geom_torsion_atom_site_label_2
_geom_torsion_atom_site_label_3
_geom_torsion_atom_site_label_4
_geom_torsion
_geom_torsion_site_symmetry_1
O1 Pd1 O1 C7 94(52) 3_565
N1 Pd1 O1 C7 150.5(5) 3_565
N1 Pd1 O1 C7 -29.5(5) .
O1 Pd1 N1 C1 -159.0(5) .
O1 Pd1 N1 C1 21.0(5) 3_565
N1 Pd1 N1 C1 32(100) 3_565
O1 Pd1 N1 C5 23.9(5) .
O1 Pd1 N1 C5 -156.1(5) 3_565
N1 Pd1 N1 C5 -145(100) 3_565
C5 N1 C1 C2 2.7(10) .
Pd1 N1 C1 C2 -174.6(5) .
N1 C1 C2 C3 0.6(11) .
C1 C2 C3 C4 -2.7(10) .
C2 C3 C4 C5 1.6(10) .
C1 N1 C5 C4 -3.7(8) .
Pd1 N1 C5 C4 173.5(4) .
C1 N1 C5 C6 173.4(6) .
Pd1 N1 C5 C6 -9.4(8) .
C3 C4 C5 N1 1.6(9) .
C3 C4 C5 C6 -175.5(6) .
N1 C5 C6 C7 -10.1(10) .
C4 C5 C6 C7 167.0(6) .
Pd1 O1 C7 C6 21.7(9) .
Pd1 O1 C7 C8 -161.5(4) .
C5 C6 C7 O1 3.6(11) .
C5 C6 C7 C8 -173.0(6) .
O1 C7 C8 F1 39.2(8) .
C6 C7 C8 F1 -143.7(6) .
O1 C7 C8 F2 156.3(6) .
C6 C7 C8 F2 -26.5(9) .
O1 C7 C8 C9 -83.0(8) .
C6 C7 C8 C9 94.2(8) .
F1 C8 C9 F3 -69.3(8) .
F2 C8 C9 F3 178.1(7) .
C7 C8 C9 F3 54.6(9) .
F1 C8 C9 F4 177.3(6) .
F2 C8 C9 F4 64.7(8) .
C7 C8 C9 F4 -58.8(9) .
F1 C8 C9 C10 53.9(10) .
F2 C8 C9 C10 -58.6(10) .
C7 C8 C9 C10 177.8(8) .
F3 C9 C10 F5 -173.5(8) .
F4 C9 C10 F5 -60.8(10) .
C8 C9 C10 F5 62.6(11) .
F3 C9 C10 F6 -59.8(11) .
F4 C9 C10 F6 52.9(12) .
C8 C9 C10 F6 176.3(9) .
F3 C9 C10 F7 70.9(13) .
F4 C9 C10 F7 -176.3(10) .
C8 C9 C10 F7 -52.9(15) .
